data_7702761
loop_
_publ_author_name
'Crespo, Olga'
'Fern\'andez, Eduardo J.'
'Gil, Manuel'
'Concepci\'on Gimeno, M.'
'Jones, Peter G.'
'Laguna, Antonio'
'L\'opez-de-Luzuriaga, Jos\'e M.'
'Elena Olmos, M.'

_publ_section_title
;
 Synthesis of homo- and hetero-polynuclear coinage metal complexes of
 2-(diphenylphosphino)aniline
;
_journal_issue 7
_journal_name_full 'Journal of the Chemical Society, Dalton Transactions'
_journal_page_first 1319
_journal_paper_doi 10.1039/b110398a
_journal_year 2002
_chemical_formula_sum 'C39 H34 Ag Au Cl2 F6 N2 O6 P2 S2'
_chemical_formula_weight 1242.48
_space_group_IT_number 2
_space_group_name_Hall '-P 1'
_space_group_name_H-M_alt 'P -1'
_symmetry_cell_setting triclinic
_symmetry_space_group_name_H-M 'P -1'
_atom_sites_solution_hydrogens geom
_atom_sites_solution_primary direct
_atom_sites_solution_secondary difmap
_audit_creation_method SHELXL-97
_cell_angle_alpha 76.38(1)
_cell_angle_beta 72.23(2)
_cell_angle_gamma 87.81(1)
_cell_formula_units_Z 2
_cell_length_a 12.027(3)
_cell_length_b 12.451(3)
_cell_length_c 16.605(4)
_cell_measurement_reflns_used 62
_cell_measurement_temperature 173(2)
_cell_measurement_theta_max 12.5
_cell_measurement_theta_min 6
_cell_volume 2299.8(10)
_computing_cell_refinement XSCANS
_computing_data_collection XSCANS
_computing_data_reduction XSCANS
_computing_molecular_graphics XP
_computing_publication_material SHELX-97
_computing_structure_refinement 'SHELXL-97 (Sheldrick, 1997)'
_computing_structure_solution 'SHELXS-97 (Sheldrick, 1990)'
_diffrn_ambient_temperature 173(2)
_diffrn_measured_fraction_theta_full 0.987
_diffrn_measured_fraction_theta_max 0.987
_diffrn_measurement_device_type Siemens-P4
_diffrn_measurement_method theta-2theta
_diffrn_radiation_monochromator graphite
_diffrn_radiation_source 'fine-focus sealed tube'
_diffrn_radiation_type MoK\a
_diffrn_radiation_wavelength 0.71073
_diffrn_reflns_av_R_equivalents 0.0481
_diffrn_reflns_av_sigmaI/netI 0.0496
_diffrn_reflns_limit_h_max 2
_diffrn_reflns_limit_h_min -14
_diffrn_reflns_limit_k_max 14
_diffrn_reflns_limit_k_min -14
_diffrn_reflns_limit_l_max 19
_diffrn_reflns_limit_l_min -19
_diffrn_reflns_number 9296
_diffrn_reflns_theta_full 25.00
_diffrn_reflns_theta_max 25.00
_diffrn_reflns_theta_min 3.24
_diffrn_standards_decay_% 0
_diffrn_standards_interval_count 247
_diffrn_standards_number 3
_exptl_absorpt_coefficient_mu 3.958
_exptl_absorpt_correction_T_max 0.5049
_exptl_absorpt_correction_T_min 0.2422
_exptl_absorpt_correction_type Psi-scans
_exptl_crystal_colour colorless
_exptl_crystal_density_diffrn 1.794
_exptl_crystal_density_method 'not measured'
_exptl_crystal_description prism
_exptl_crystal_F_000 1212
_exptl_crystal_size_max 0.50
_exptl_crystal_size_mid 0.30
_exptl_crystal_size_min 0.20
_refine_diff_density_max 2.878
_refine_diff_density_min -3.861
_refine_diff_density_rms 0.177
_refine_ls_extinction_method none
_refine_ls_goodness_of_fit_ref 1.031
_refine_ls_hydrogen_treatment riding
_refine_ls_matrix_type full
_refine_ls_number_parameters 605
_refine_ls_number_reflns 7998
_refine_ls_number_restraints 349
_refine_ls_restrained_S_all 1.015
_refine_ls_R_factor_all 0.0844
_refine_ls_R_factor_gt 0.0601
_refine_ls_shift/su_max 0.000
_refine_ls_shift/su_mean 0.000
_refine_ls_structure_factor_coef Fsqd
_refine_ls_weighting_details 'calc w=1/[\s^2^(Fo^2^)+(0.0685P)^2^+26.8148P] where P=(Fo^2^+2Fc^2^)/3'
_refine_ls_weighting_scheme calc
_refine_ls_wR_factor_gt 0.1413
_refine_ls_wR_factor_ref 0.1589
_reflns_number_gt 6249
_reflns_number_total 7998
_reflns_threshold_expression >2sigma(I)
_cod_data_source_file b110398a.txt
_cod_data_source_block disord
_cod_depositor_comments
;
The following automatic conversions were performed:

data item '_symmetry_cell_setting' value 'Triclinic' was changed to
'triclinic' in accordance with the
/home/saulius/struct/COD-crude-data/automatic-downloads/DataCite-retrospective/RSC/depositions/lib/dictionaries/cif_core.dic
dictionary named 'cif_core.dic' version 2.4.2 last updated on
2011-04-26.

Automatic conversion script
Id: cif_fix_values 6909 2019-04-08 15:41:33Z antanas 
;
_cod_original_sg_symbol_H-M P-1
_cod_database_code 7702761

loop_
_symmetry_equiv_pos_as_xyz
'x, y, z'
'-x, -y, -z'

loop_
_atom_site_label
_atom_site_type_symbol
_atom_site_fract_x
_atom_site_fract_y
_atom_site_fract_z
_atom_site_U_iso_or_equiv
_atom_site_adp_type
_atom_site_occupancy
_atom_site_symmetry_multiplicity
_atom_site_calc_flag
_atom_site_refinement_flags
_atom_site_disorder_assembly
_atom_site_disorder_group
Au Au 0.10798(4) 0.78632(3) 0.72449(3) 0.03708(14) Uani 1 1 d . . .
Ag Ag 0.28955(7) 0.94865(7) 0.59332(5) 0.0451(2) Uani 1 1 d . . .
P1 P 0.0946(2) 0.6842(2) 0.62655(17) 0.0374(6) Uani 1 1 d . . .
P2 P 0.0795(3) 0.8788(2) 0.83517(17) 0.0403(6) Uani 1 1 d . . .
N1 N 0.2738(7) 0.8648(8) 0.4901(6) 0.043(2) Uani 1 1 d U . .
H1A H 0.3254 0.9009 0.4380 0.051 Uiso 1 1 calc R . .
H1B H 0.2989 0.7939 0.5030 0.051 Uiso 1 1 calc R . .
N2 N 0.2940(8) 1.0212(8) 0.7039(6) 0.047(2) Uani 1 1 d U . .
H2A H 0.3018 0.9643 0.7484 0.057 Uiso 1 1 calc R . .
H2B H 0.3599 1.0665 0.6855 0.057 Uiso 1 1 calc R . .
C1 C 0.1604(9) 0.8575(9) 0.4763(6) 0.042(2) Uani 1 1 d DU . .
C2 C 0.1368(11) 0.9396(10) 0.4085(7) 0.057(3) Uani 1 1 d DU . .
H2 H 0.1940 0.9959 0.3737 0.068 Uiso 1 1 calc R . .
C3 C 0.0289(11) 0.9371(11) 0.3933(8) 0.062(3) Uani 1 1 d DU . .
H3 H 0.0135 0.9918 0.3478 0.075 Uiso 1 1 calc R . .
C4 C -0.0551(11) 0.8564(11) 0.4435(8) 0.060(3) Uani 1 1 d DU . .
H4 H -0.1276 0.8549 0.4319 0.072 Uiso 1 1 calc R . .
C5 C -0.0335(9) 0.7755(10) 0.5124(7) 0.048(3) Uani 1 1 d DU . .
H5 H -0.0918 0.7201 0.5472 0.058 Uiso 1 1 calc R . .
C6 C 0.0738(8) 0.7768(9) 0.5295(6) 0.037(2) Uani 1 1 d DU . .
C11 C 0.1936(10) 1.0846(9) 0.7394(7) 0.046(2) Uani 1 1 d DU . .
C12 C 0.0912(10) 1.0302(9) 0.7982(7) 0.043(2) Uani 1 1 d DU . .
C13 C -0.0050(11) 1.0959(10) 0.8276(8) 0.054(3) Uani 1 1 d DU . .
H13 H -0.0754 1.0605 0.8678 0.064 Uiso 1 1 calc R . .
C14 C 0.0008(13) 1.2093(10) 0.7996(9) 0.062(3) Uani 1 1 d DU . .
H14 H -0.0638 1.2523 0.8205 0.075 Uiso 1 1 calc R . .
C15 C 0.1057(13) 1.2595(10) 0.7391(9) 0.064(3) Uani 1 1 d DU . .
H15 H 0.1107 1.3376 0.7180 0.077 Uiso 1 1 calc R . .
C16 C 0.2027(11) 1.1979(10) 0.7092(9) 0.056(3) Uani 1 1 d DU . .
H16 H 0.2732 1.2332 0.6691 0.068 Uiso 1 1 calc R . .
C21 C -0.0370(10) 0.5906(9) 0.6780(7) 0.047(2) Uani 1 1 d DU . .
C22 C -0.0448(12) 0.4977(10) 0.6434(9) 0.064(3) Uani 1 1 d DU . .
H22 H 0.0145 0.4834 0.5946 0.077 Uiso 1 1 calc R . .
C23 C -0.1477(14) 0.4270(11) 0.6869(11) 0.078(4) Uani 1 1 d DU . .
H23 H -0.1576 0.3647 0.6656 0.094 Uiso 1 1 calc R . .
C24 C -0.2319(13) 0.4469(13) 0.7584(11) 0.084(4) Uani 1 1 d DU . .
H24 H -0.2985 0.3982 0.7864 0.101 Uiso 1 1 calc R . .
C25 C -0.2203(13) 0.5353(14) 0.7887(11) 0.087(4) Uani 1 1 d DU . .
H25 H -0.2797 0.5482 0.8380 0.104 Uiso 1 1 calc R . .
C26 C -0.1220(11) 0.6100(12) 0.7494(9) 0.069(3) Uani 1 1 d DU . .
H26 H -0.1152 0.6720 0.7720 0.083 Uiso 1 1 calc R . .
C31 C 0.2154(9) 0.5951(9) 0.5932(8) 0.046(2) Uani 1 1 d DU . .
C32 C 0.2415(12) 0.5646(11) 0.5148(9) 0.069(3) Uani 1 1 d DU . .
H32 H 0.2031 0.5985 0.4736 0.083 Uiso 1 1 calc R . .
C33 C 0.3223(15) 0.4861(12) 0.4957(12) 0.094(5) Uani 1 1 d DU . .
H33 H 0.3398 0.4672 0.4411 0.113 Uiso 1 1 calc R . .
C34 C 0.3781(14) 0.4348(12) 0.5542(13) 0.092(5) Uani 1 1 d DU . .
H34 H 0.4322 0.3790 0.5412 0.110 Uiso 1 1 calc R . .
C35 C 0.3539(13) 0.4658(11) 0.6339(12) 0.081(4) Uani 1 1 d DU . .
H35 H 0.3927 0.4308 0.6746 0.098 Uiso 1 1 calc R . .
C36 C 0.2742(11) 0.5469(10) 0.6542(10) 0.061(3) Uani 1 1 d DU . .
H36 H 0.2597 0.5692 0.7074 0.074 Uiso 1 1 calc R . .
C41 C -0.0701(9) 0.8435(9) 0.9090(7) 0.045(2) Uani 1 1 d DU . .
C42 C -0.1622(10) 0.8467(9) 0.8724(8) 0.055(3) Uani 1 1 d DU . .
H42 H -0.1459 0.8675 0.8110 0.066 Uiso 1 1 calc R . .
C43 C -0.2766(11) 0.8199(11) 0.9253(9) 0.068(3) Uani 1 1 d DU . .
H43 H -0.3379 0.8218 0.9000 0.082 Uiso 1 1 calc R . .
C44 C -0.3011(13) 0.7906(14) 1.0141(10) 0.080(4) Uani 1 1 d DU . .
H44 H -0.3788 0.7705 1.0504 0.096 Uiso 1 1 calc R . .
C45 C -0.2131(14) 0.7905(14) 1.0498(10) 0.084(5) Uani 1 1 d DU . .
H45 H -0.2320 0.7747 1.1114 0.101 Uiso 1 1 calc R . .
C46 C -0.0944(12) 0.8131(11) 0.9990(8) 0.060(3) Uani 1 1 d DU . .
H46 H -0.0339 0.8076 1.0253 0.072 Uiso 1 1 calc R . .
C51 C 0.1799(11) 0.8399(10) 0.9001(8) 0.050(3) Uani 1 1 d U . .
C52 C 0.2114(13) 0.9137(14) 0.9411(10) 0.073(4) Uani 1 1 d U . .
H52 H 0.1855 0.9873 0.9324 0.087 Uiso 1 1 calc R . .
C53 C 0.2822(13) 0.8787(16) 0.9958(10) 0.082(4) Uani 1 1 d U . .
H53 H 0.2993 0.9275 1.0270 0.099 Uiso 1 1 calc R . .
C54 C 0.3249(17) 0.7784(16) 1.0038(12) 0.099(6) Uani 1 1 d U . .
H54 H 0.3723 0.7553 1.0408 0.119 Uiso 1 1 calc R . .
C55 C 0.301(2) 0.7082(16) 0.9590(17) 0.146(11) Uani 1 1 d U . .
H55 H 0.3358 0.6384 0.9614 0.176 Uiso 1 1 calc R . .
C56 C 0.2234(19) 0.7390(14) 0.9091(14) 0.110(7) Uani 1 1 d U . .
H56 H 0.2022 0.6875 0.8817 0.132 Uiso 1 1 calc R . .
S1 S 0.5535(3) 0.8398(3) 0.5803(2) 0.0591(8) Uani 1 1 d D . .
O1 O 0.6550(8) 0.8380(9) 0.5069(6) 0.089(3) Uani 1 1 d D . .
O2 O 0.5298(9) 0.9491(7) 0.5986(8) 0.093(3) Uani 1 1 d D . .
O3 O 0.4513(8) 0.7783(9) 0.5851(8) 0.105(4) Uani 1 1 d D . .
C99 C 0.5960(12) 0.7635(10) 0.6740(9) 0.092(6) Uani 1 1 d D . .
F1 F 0.5144(12) 0.7641(13) 0.7492(8) 0.169(6) Uani 1 1 d D . .
F2 F 0.6178(12) 0.6592(7) 0.6674(8) 0.138(5) Uani 1 1 d D . .
F3 F 0.6949(9) 0.8094(9) 0.6758(7) 0.111(4) Uani 1 1 d D . .
S2 S 0.5528(15) 0.2074(15) 0.7246(11) 0.063(4) Uani 0.605(14) 1 d PDU A 1
O4 O 0.6742(16) 0.2448(17) 0.6861(15) 0.101(7) Uani 0.605(14) 1 d PDU A 1
O5 O 0.5065(14) 0.1759(14) 0.6621(10) 0.078(5) Uani 0.605(14) 1 d PDU A 1
O6 O 0.477(2) 0.2769(19) 0.7745(13) 0.121(9) Uani 0.605(14) 1 d PDU A 1
C98 C 0.5550(15) 0.0778(15) 0.8022(10) 0.070(6) Uani 0.605(14) 1 d PDU A 1
F4 F 0.578(2) 0.0881(19) 0.8740(12) 0.114(7) Uani 0.605(14) 1 d PDU A 1
F5 F 0.6316(18) 0.0097(14) 0.7626(12) 0.088(6) Uani 0.605(14) 1 d PDU A 1
F6 F 0.4483(16) 0.0271(17) 0.8354(12) 0.143(9) Uani 0.605(14) 1 d PDU A 1
S2' S 0.540(3) 0.213(2) 0.741(2) 0.064(5) Uani 0.395(14) 1 d PU A 2
O4' O 0.424(3) 0.171(3) 0.760(2) 0.105(10) Uiso 0.395(14) 1 d PU A 2
O5' O 0.536(2) 0.289(2) 0.7972(19) 0.073(8) Uiso 0.395(14) 1 d PU A 2
O6' O 0.628(4) 0.243(3) 0.662(3) 0.101(10) Uiso 0.395(14) 1 d PU A 2
C98' C 0.609(4) 0.093(4) 0.801(3) 0.069(8) Uiso 0.395(14) 1 d PU A 2
F4' F 0.706(2) 0.110(2) 0.8016(18) 0.104(9) Uiso 0.395(14) 1 d PU A 2
F5' F 0.529(3) 0.055(3) 0.882(3) 0.110(10) Uiso 0.395(14) 1 d PU A 2
F6' F 0.581(3) 0.000(3) 0.775(3) 0.097(11) Uiso 0.395(14) 1 d PU A 2
C102 C 0.065(5) 0.473(8) 0.020(3) 0.19(4) Uiso 0.50 1 d PD B -1
Cl1 Cl -0.0426(19) 0.5136(16) 0.1087(11) 0.157(7) Uani 0.50 1 d PDU B -1
Cl2 Cl -0.008(3) 0.509(3) -0.0612(14) 0.215(12) Uani 0.50 1 d PDU B -1
C103 C 0.453(3) 0.493(5) 0.853(2) 0.17(2) Uiso 0.50 1 d PD C -2
Cl3 Cl 0.4788(14) 0.470(2) 0.9554(12) 0.231(11) Uani 0.50 1 d PDU C -2
Cl4 Cl 0.301(2) 0.4809(12) 0.8748(14) 0.226(10) Uani 0.50 1 d PDU C -2

loop_
_atom_site_aniso_label
_atom_site_aniso_U_11
_atom_site_aniso_U_22
_atom_site_aniso_U_33
_atom_site_aniso_U_23
_atom_site_aniso_U_13
_atom_site_aniso_U_12
Au 0.0444(2) 0.0351(2) 0.0344(2) -0.00491(15) -0.01762(17) -0.00390(15)
Ag 0.0404(4) 0.0535(5) 0.0437(5) -0.0116(4) -0.0151(4) -0.0062(4)
P1 0.0422(14) 0.0360(14) 0.0379(14) -0.0067(11) -0.0189(12) -0.0032(11)
P2 0.0500(16) 0.0427(15) 0.0318(14) -0.0068(11) -0.0184(12) -0.0014(12)
N1 0.033(4) 0.052(5) 0.038(5) -0.011(4) -0.004(4) 0.001(4)
N2 0.047(5) 0.048(5) 0.050(6) -0.009(4) -0.020(4) -0.006(4)
C1 0.044(5) 0.050(6) 0.034(5) -0.007(4) -0.017(4) -0.004(4)
C2 0.069(7) 0.065(7) 0.034(6) 0.002(5) -0.022(5) -0.006(6)
C3 0.068(7) 0.079(8) 0.040(7) 0.001(5) -0.031(6) 0.014(6)
C4 0.056(7) 0.075(8) 0.054(7) -0.007(6) -0.032(6) 0.009(5)
C5 0.037(5) 0.061(7) 0.049(6) -0.009(5) -0.019(5) -0.003(5)
C6 0.036(5) 0.052(6) 0.027(5) -0.013(4) -0.013(4) 0.003(4)
C11 0.053(5) 0.047(5) 0.045(6) -0.010(5) -0.025(4) -0.002(4)
C12 0.050(5) 0.044(5) 0.043(6) -0.010(4) -0.026(4) 0.003(4)
C13 0.050(6) 0.057(6) 0.060(7) -0.017(5) -0.024(5) 0.003(5)
C14 0.074(7) 0.052(6) 0.071(9) -0.019(6) -0.037(6) 0.016(6)
C15 0.092(8) 0.041(6) 0.071(9) -0.010(5) -0.044(6) -0.003(5)
C16 0.063(6) 0.047(5) 0.068(8) -0.008(5) -0.037(6) -0.002(5)
C21 0.049(6) 0.047(6) 0.051(6) -0.002(5) -0.028(4) -0.011(5)
C22 0.083(8) 0.048(7) 0.071(8) -0.005(5) -0.044(6) -0.015(6)
C23 0.098(10) 0.054(8) 0.093(10) 0.008(7) -0.061(7) -0.030(7)
C24 0.068(8) 0.080(9) 0.099(11) 0.023(7) -0.046(6) -0.043(8)
C25 0.052(8) 0.098(11) 0.087(11) 0.000(8) 0.001(7) -0.027(7)
C26 0.051(7) 0.082(9) 0.070(9) -0.013(7) -0.013(6) -0.024(6)
C31 0.043(6) 0.039(6) 0.057(6) -0.010(5) -0.017(5) -0.003(4)
C32 0.073(9) 0.068(8) 0.066(8) -0.031(7) -0.011(7) 0.006(6)
C33 0.113(14) 0.065(10) 0.097(11) -0.036(9) -0.008(9) 0.011(8)
C34 0.066(9) 0.046(8) 0.128(12) -0.006(8) 0.008(8) 0.002(6)
C35 0.062(8) 0.050(8) 0.124(11) 0.004(8) -0.037(9) 0.008(6)
C36 0.053(7) 0.050(7) 0.077(8) 0.007(6) -0.030(6) 0.003(5)
C41 0.045(5) 0.047(6) 0.046(5) -0.015(5) -0.013(4) -0.003(5)
C42 0.048(6) 0.067(8) 0.049(6) -0.013(6) -0.015(4) 0.005(6)
C43 0.047(6) 0.088(10) 0.066(7) -0.015(7) -0.015(6) 0.005(7)
C44 0.058(7) 0.107(12) 0.062(7) -0.016(8) 0.000(6) -0.004(8)
C45 0.085(8) 0.114(13) 0.043(7) -0.010(8) -0.007(5) -0.022(9)
C46 0.075(7) 0.065(8) 0.038(5) -0.011(6) -0.014(5) -0.009(6)
C51 0.058(7) 0.050(6) 0.046(7) -0.005(5) -0.024(5) 0.000(5)
C52 0.074(9) 0.097(9) 0.076(10) -0.043(8) -0.049(8) 0.022(8)
C53 0.064(9) 0.128(11) 0.078(10) -0.045(10) -0.042(7) 0.020(9)
C54 0.116(14) 0.104(11) 0.100(13) -0.001(10) -0.081(12) 0.006(10)
C55 0.23(3) 0.083(12) 0.21(2) -0.024(12) -0.19(2) 0.044(14)
C56 0.170(19) 0.064(8) 0.149(17) -0.026(10) -0.130(16) 0.030(10)
S1 0.0406(16) 0.064(2) 0.063(2) 0.0070(15) -0.0170(14) -0.0029(14)
O1 0.070(7) 0.108(9) 0.074(7) -0.002(6) -0.016(5) -0.002(6)
O2 0.076(7) 0.059(6) 0.136(10) -0.005(6) -0.037(7) 0.005(5)
O3 0.071(7) 0.101(8) 0.135(10) 0.032(7) -0.059(7) -0.036(6)
C99 0.139(16) 0.075(11) 0.073(11) 0.011(8) -0.069(12) -0.010(10)
F1 0.206(16) 0.212(16) 0.081(9) -0.034(10) -0.030(9) 0.003(12)
F2 0.243(15) 0.058(6) 0.156(11) -0.013(6) -0.133(11) 0.031(7)
F3 0.124(9) 0.125(8) 0.122(9) -0.038(7) -0.086(7) 0.018(7)
S2 0.053(5) 0.060(5) 0.079(8) -0.024(5) -0.019(5) -0.001(4)
O4 0.090(13) 0.101(13) 0.112(15) -0.025(11) -0.023(11) -0.051(11)
O5 0.081(11) 0.099(12) 0.062(10) -0.002(9) -0.043(8) -0.031(9)
O6 0.16(2) 0.117(16) 0.077(13) -0.028(12) -0.031(14) 0.072(16)
C98 0.096(15) 0.073(12) 0.051(10) -0.021(9) -0.033(11) 0.017(12)
F4 0.156(17) 0.152(16) 0.087(11) -0.043(11) -0.103(12) 0.030(14)
F5 0.101(15) 0.066(9) 0.081(11) -0.015(8) -0.011(11) 0.024(10)
F6 0.146(17) 0.138(16) 0.101(13) 0.052(12) -0.026(12) -0.075(13)
S2' 0.062(9) 0.056(8) 0.081(10) -0.015(7) -0.032(8) 0.001(7)
Cl1 0.201(18) 0.124(12) 0.143(15) 0.018(11) -0.082(14) -0.013(11)
Cl2 0.32(4) 0.21(2) 0.127(18) -0.032(18) -0.09(2) 0.01(2)
Cl3 0.141(12) 0.31(2) 0.177(16) -0.067(16) 0.040(12) 0.102(15)
Cl4 0.40(3) 0.100(9) 0.26(2) -0.048(11) -0.22(2) 0.063(14)

loop_
_atom_type_symbol
_atom_type_description
_atom_type_scat_dispersion_real
_atom_type_scat_dispersion_imag
_atom_type_scat_source
C C 0.0033 0.0016 'International Tables Vol C Tables 4.2.6.8 and 6.1.1.4'
H H 0.0000 0.0000 'International Tables Vol C Tables 4.2.6.8 and 6.1.1.4'
N N 0.0061 0.0033 'International Tables Vol C Tables 4.2.6.8 and 6.1.1.4'
O O 0.0106 0.0060 'International Tables Vol C Tables 4.2.6.8 and 6.1.1.4'
F F 0.0171 0.0103 'International Tables Vol C Tables 4.2.6.8 and 6.1.1.4'
P P 0.1023 0.0942 'International Tables Vol C Tables 4.2.6.8 and 6.1.1.4'
S S 0.1246 0.1234 'International Tables Vol C Tables 4.2.6.8 and 6.1.1.4'
Ag Ag -0.8971 1.1015 'International Tables Vol C Tables 4.2.6.8 and 6.1.1.4'
Au Au -2.0133 8.8022 'International Tables Vol C Tables 4.2.6.8 and 6.1.1.4'
Cl Cl 0.1484 0.1585 'International Tables Vol C Tables 4.2.6.8 and 6.1.1.4'

loop_
_geom_angle_atom_site_label_1
_geom_angle_atom_site_label_2
_geom_angle_atom_site_label_3
_geom_angle
_geom_angle_publ_flag
P2 Au P1 167.90(10) y
P2 Au Ag 95.09(7) y
P1 Au Ag 94.91(7) y
N2 Ag N1 175.2(3) y
N2 Ag Au 86.8(2) y
N1 Ag Au 88.4(2) y
C31 P1 C6 108.9(5) ?
C31 P1 C21 105.5(5) ?
C6 P1 C21 107.1(5) ?
C31 P1 Au 116.7(4) y
C6 P1 Au 109.8(3) y
C21 P1 Au 108.4(4) y
C51 P2 C12 106.4(5) ?
C51 P2 C41 107.5(5) ?
C12 P2 C41 106.7(5) ?
C51 P2 Au 113.8(4) y
C12 P2 Au 114.5(3) y
C41 P2 Au 107.6(3) y
C1 N1 Ag 119.4(6) y
C11 N2 Ag 117.0(6) y
C6 C1 C2 119.9(10) ?
C6 C1 N1 122.6(9) ?
C2 C1 N1 117.5(10) ?
C3 C2 C1 119.7(11) ?
C4 C3 C2 120.8(11) ?
C3 C4 C5 120.0(11) ?
C6 C5 C4 120.3(11) ?
C1 C6 C5 119.2(10) ?
C1 C6 P1 120.3(7) ?
C5 C6 P1 120.1(8) ?
C16 C11 C12 122.2(11) ?
C16 C11 N2 117.5(11) ?
C12 C11 N2 120.3(10) ?
C11 C12 C13 117.7(10) ?
C11 C12 P2 121.5(8) ?
C13 C12 P2 120.8(9) ?
C14 C13 C12 122.0(12) ?
C13 C14 C15 117.9(12) ?
C16 C15 C14 121.9(12) ?
C11 C16 C15 118.4(12) ?
C26 C21 C22 121.8(11) ?
C26 C21 P1 119.8(9) ?
C22 C21 P1 118.4(10) ?
C21 C22 C23 116.0(14) ?
C24 C23 C22 121.8(14) ?
C25 C24 C23 120.0(13) ?
C24 C25 C26 122.0(16) ?
C21 C26 C25 118.5(14) ?
C32 C31 C36 119.9(12) ?
C32 C31 P1 121.6(10) ?
C36 C31 P1 118.0(10) ?
C33 C32 C31 120.9(16) ?
C34 C33 C32 121.0(17) ?
C33 C34 C35 119.0(15) ?
C36 C35 C34 121.3(15) ?
C35 C36 C31 117.9(14) ?
C46 C41 C42 119.5(11) ?
C46 C41 P2 122.1(9) ?
C42 C41 P2 118.4(9) ?
C43 C42 C41 120.6(12) ?
C44 C43 C42 120.1(13) ?
C45 C44 C43 119.5(14) ?
C44 C45 C46 122.8(14) ?
C41 C46 C45 117.4(13) ?
C56 C51 C52 118.9(12) ?
C56 C51 P2 120.0(10) ?
C52 C51 P2 121.1(10) ?
C51 C52 C53 119.7(14) ?
C54 C53 C52 120.4(15) ?
C53 C54 C55 119.9(15) ?
C54 C55 C56 120.2(18) ?
C51 C56 C55 120.5(16) ?
O1 S1 O3 115.8(7) ?
O1 S1 O2 114.1(6) ?
O3 S1 O2 114.4(6) ?
O1 S1 C99 104.1(6) ?
O3 S1 C99 103.5(6) ?
O2 S1 C99 102.7(6) ?
F1 C99 F2 109.8(11) ?
F1 C99 F3 107.3(10) ?
F2 C99 F3 107.7(11) ?
F1 C99 S1 112.2(11) ?
F2 C99 S1 109.6(9) ?
F3 C99 S1 110.1(9) ?
O6 S2 O4 116.1(18) ?
O6 S2 O5 113.5(17) ?
O4 S2 O5 111.6(14) ?
O6 S2 C98 105.5(13) ?
O4 S2 C98 104.8(14) ?
O5 S2 C98 104.0(12) ?
F4 C98 F6 101.9(17) ?
F4 C98 F5 110.1(16) ?
F6 C98 F5 108.9(18) ?
F4 C98 S2 114.9(15) ?
F6 C98 S2 110.9(13) ?
F5 C98 S2 109.9(13) ?
O6' S2' O4' 130(3) ?
O6' S2' O5' 112(3) ?
O4' S2' O5' 108(3) ?
O6' S2' C98' 101(3) ?
O4' S2' C98' 102(3) ?
O5' S2' C98' 98(2) ?
F4' C98' F5' 115(4) ?
F4' C98' F6' 121(4) ?
F5' C98' F6' 90(3) ?
F4' C98' S2' 116(3) ?
F5' C98' S2' 107(3) ?
F6' C98' S2' 105(3) ?
Cl2 C102 Cl1 99.5(17) ?
Cl4 C103 Cl3 106.5(17) ?

loop_
_geom_bond_atom_site_label_1
_geom_bond_atom_site_label_2
_geom_bond_distance
_geom_bond_publ_flag
Au P2 2.325(3) y
Au P1 2.332(3) y
Au Ag 2.9931(12) y
Ag N2 2.244(9) y
Ag N1 2.262(9) y
P1 C31 1.823(12) y
P1 C6 1.826(10) y
P1 C21 1.854(11) y
P2 C51 1.833(12) y
P2 C12 1.836(11) y
P2 C41 1.842(11) y
N1 C1 1.460(13) ?
N2 C11 1.463(15) ?
C1 C6 1.405(14) ?
C1 C2 1.423(15) ?
C2 C3 1.397(17) ?
C3 C4 1.377(19) ?
C4 C5 1.419(16) ?
C5 C6 1.405(14) ?
C11 C16 1.378(16) ?
C11 C12 1.396(16) ?
C12 C13 1.420(16) ?
C13 C14 1.376(17) ?
C14 C15 1.408(19) ?
C15 C16 1.398(19) ?
C21 C26 1.373(18) ?
C21 C22 1.424(17) ?
C22 C23 1.438(19) ?
C23 C24 1.37(2) ?
C24 C25 1.34(2) ?
C25 C26 1.420(18) ?
C31 C32 1.382(17) ?
C31 C36 1.416(16) ?
C32 C33 1.37(2) ?
C33 C34 1.37(3) ?
C34 C35 1.41(2) ?
C35 C36 1.394(19) ?
C41 C46 1.391(16) ?
C41 C42 1.414(16) ?
C42 C43 1.392(17) ?
C43 C44 1.37(2) ?
C44 C45 1.36(2) ?
C45 C46 1.42(2) ?
C51 C56 1.337(19) ?
C51 C52 1.389(17) ?
C52 C53 1.413(19) ?
C53 C54 1.33(2) ?
C54 C55 1.36(3) ?
C55 C56 1.41(2) ?
S1 O1 1.442(9) ?
S1 O3 1.445(8) ?
S1 O2 1.462(9) ?
S1 C99 1.827(14) ?
C99 F1 1.333(12) ?
C99 F2 1.338(12) ?
C99 F3 1.351(12) ?
S2 O6 1.445(14) ?
S2 O4 1.449(14) ?
S2 O5 1.450(14) ?
S2 C98 1.82(2) ?
C98 F4 1.337(14) ?
C98 F6 1.348(15) ?
C98 F5 1.353(14) ?
S2' O6' 1.39(5) ?
S2' O4' 1.43(4) ?
S2' O5' 1.46(4) ?
S2' C98' 1.90(5) ?
C98' F4' 1.20(5) ?
C98' F5' 1.38(6) ?
C98' F6' 1.41(6) ?
C102 Cl2 1.79(2) ?
C102 Cl1 1.80(2) ?
C103 Cl4 1.755(19) ?
C103 Cl3 1.77(2) ?
